data_2100441
loop_
_publ_author_name
'Damgaard Poulsen, Rasmus'
'Bentien, Anders'
'Christensen, Mogens'
'Brummerstedt Iversen, Bo'

_publ_section_title
;
 Solvothermal synthesis, multi-temperature crystal structures and
 physical properties of isostructural coordination polymers,
 2C~4~H~12~N^+^[<i>M</i>~3~(C~8~H~4~O~4~)~4~]^2{-^}&#x00B7;3C~5~H~11~NO,
 <i>M</i> = Co, Zn
;
_journal_coeditor_code LC5040
_journal_date_accepted 2005-12-22
_journal_date_recd_electronic 2005-09-21
_journal_issue 2
_journal_name_full 'Acta Crystallographica Section B'
_journal_page_first 245
_journal_page_last 254
_journal_paper_category FA
_journal_paper_doi 10.1107/S0108768105042795
_journal_volume 62
_journal_year 2006
_chemical_formula_moiety 'C27.50 H36.50 N2.50 O9.50 Zn1.50'
_chemical_formula_sum 'C27.5 H36.5 N2.5 O9.5 Zn1.5'
_chemical_formula_weight 652.15
_chemical_name_systematic
;
 ?
;
_space_group_IT_number 15
_symmetry_cell_setting monoclinic
_symmetry_space_group_name_Hall '-C 2yc'
_symmetry_space_group_name_H-M 'C 1 2/c 1'
_atom_sites_solution_hydrogens geom
_atom_sites_solution_primary direct
_atom_sites_solution_secondary difmap
_audit_creation_method SHELXL-97
_cell_angle_alpha 90.00
_cell_angle_beta 92.5520(10)
_cell_angle_gamma 90.00
_cell_formula_units_Z 8
_cell_length_a 33.3307(5)
_cell_length_b 9.81050(10)
_cell_length_c 18.1988(3)
_cell_measurement_reflns_used 9872
_cell_measurement_temperature 100.0(10)
_cell_measurement_theta_max 27.73
_cell_measurement_theta_min 2.24
_cell_volume 5944.94(15)
_computing_cell_refinement 'SMART (Bruker, 1998)'
_computing_data_collection 'SMART (Bruker, 1998)'
_computing_data_reduction SAINT
_computing_molecular_graphics 'SHELXL-97 (Sheldrick, 1997)'
_computing_publication_material 'SHELXS-97 (Sheldrick, 1997)'
_computing_structure_refinement 'SHELXL-97 (Sheldrick, 1997)'
_computing_structure_solution 'SHELXS-97 (Sheldrick, 1990)'
_diffrn_ambient_temperature 100.0(10)
_diffrn_measured_fraction_theta_full 0.951
_diffrn_measured_fraction_theta_max 0.951
_diffrn_measurement_device_type 'Bruker SMART 1K CCD area-detector'
_diffrn_measurement_method '\w and \p'
_diffrn_radiation_monochromator graphite
_diffrn_radiation_type MoK\a
_diffrn_radiation_wavelength 0.71073
_diffrn_reflns_av_R_equivalents 0.0000
_diffrn_reflns_av_sigmaI/netI 0.1131
_diffrn_reflns_limit_h_max 48
_diffrn_reflns_limit_h_min -47
_diffrn_reflns_limit_k_max 14
_diffrn_reflns_limit_k_min 0
_diffrn_reflns_limit_l_max 26
_diffrn_reflns_limit_l_min 0
_diffrn_reflns_number 9010
_diffrn_reflns_theta_full 31.00
_diffrn_reflns_theta_max 31.00
_diffrn_reflns_theta_min 2.16
_exptl_absorpt_coefficient_mu 1.277
_exptl_absorpt_correction_T_max 1.00000
_exptl_absorpt_correction_T_min 0.863454
_exptl_absorpt_correction_type multi-scan
_exptl_absorpt_process_details '(SADABS; Sheldrick, 1997)'
_exptl_crystal_colour 'white colourless'
_exptl_crystal_density_diffrn 1.457
_exptl_crystal_density_method 'not measured'
_exptl_crystal_description rhombic
_exptl_crystal_F_000 2720
_exptl_crystal_size_max 0.300
_exptl_crystal_size_mid 0.250
_exptl_crystal_size_min 0.250
_refine_diff_density_max 0.636
_refine_diff_density_min -0.612
_refine_ls_extinction_coef 0.00052(9)
_refine_ls_extinction_expression Fc^*^=kFc[1+0.001xFc^2^\l^3^/sin(2\q)]^-1/4^
_refine_ls_extinction_method SHELXL
_refine_ls_goodness_of_fit_ref 1.026
_refine_ls_hydrogen_treatment constr
_refine_ls_matrix_type full
_refine_ls_number_parameters 430
_refine_ls_number_reflns 9010
_refine_ls_number_restraints 0
_refine_ls_restrained_S_all 1.026
_refine_ls_R_factor_all 0.1243
_refine_ls_R_factor_gt 0.0605
_refine_ls_shift/su_max 0.000
_refine_ls_shift/su_mean 0.000
_refine_ls_structure_factor_coef Fsqd
_refine_ls_weighting_details 'calc w=1/[\s^2^(Fo^2^)+(0.0557P)^2^+0.0000P] where P=(Fo^2^+2Fc^2^)/3'
_refine_ls_weighting_scheme calc
_refine_ls_wR_factor_gt 0.1016
_refine_ls_wR_factor_ref 0.1173
_reflns_number_gt 5722
_reflns_number_total 9010
_reflns_threshold_expression >2sigma(I)
_cod_data_source_file lc5040.cif
_cod_data_source_block ZnBDCDEF_100K
_cod_original_sg_symbol_H-M 'C 2/c'
_cod_original_formula_sum 'C27.50 H36.50 N2.50 O9.50 Zn1.50'
_cod_database_code 2100441

loop_
_symmetry_equiv_pos_as_xyz
'x, y, z'
'-x, y, -z+1/2'
'x+1/2, y+1/2, z'
'-x+1/2, y+1/2, -z+1/2'
'-x, -y, -z'
'x, -y, z-1/2'
'-x+1/2, -y+1/2, -z'
'x+1/2, -y+1/2, z-1/2'

loop_
_atom_site_type_symbol
_atom_site_label
_atom_site_fract_x
_atom_site_fract_y
_atom_site_fract_z
_atom_site_U_iso_or_equiv
_atom_site_adp_type
_atom_site_calc_flag
_atom_site_refinement_flags
_atom_site_occupancy
_atom_site_disorder_assembly
_atom_site_disorder_group
Zn Zn1 0.153428(9) 0.30091(3) -0.003325(16) 0.00748(9) Uani d . 1 . .
Zn Zn2 0.2500 0.2500 0.0000 0.00700(11) Uani d S 1 . .
O O1 0.10079(6) 0.3574(2) 0.02425(10) 0.0154(5) Uani d . 1 . .
O O2 0.10200(6) 0.4986(2) -0.07144(11) 0.0203(5) Uani d . 1 . .
O O11 0.20302(5) 0.4123(2) -0.00799(9) 0.0093(4) Uani d . 1 . .
O O12 0.18349(6) 0.5170(2) 0.09336(10) 0.0169(5) Uani d . 1 . .
O O21 0.15408(6) 0.2103(2) -0.09958(10) 0.0128(4) Uani d . 1 . .
O O22 0.28608(6) 0.3767(2) 0.06371(9) 0.0110(4) Uani d . 1 . .
O O28 0.16112(6) 0.1699(2) 0.07882(10) 0.0139(5) Uani d . 1 . .
O O29 0.22834(6) 0.18296(19) 0.09569(9) 0.0105(4) Uani d . 1 . .
C C1 0.08433(8) 0.4443(3) -0.02107(14) 0.0115(6) Uani d . 1 . .
C C2 0.04061(8) 0.4736(3) -0.00995(14) 0.0110(6) Uani d . 1 . .
C C3 0.02049(9) 0.5723(3) -0.05179(14) 0.0139(6) Uani d . 1 . .
H H3 0.0342 0.6216 -0.0864 0.017 Uiso calc R 1 . .
C C4 0.01988(8) 0.4019(3) 0.04240(15) 0.0137(6) Uani d . 1 . .
H H4 0.0332 0.3363 0.0712 0.016 Uiso calc R 1 . .
C C11 0.20352(8) 0.5141(3) 0.03773(14) 0.0111(6) Uani d . 1 B .
C C12 0.22805(9) 0.6349(3) 0.01815(15) 0.0144(6) Uani d . 1 . .
C C13 0.22981(9) 0.7474(3) 0.06544(16) 0.0161(6) Uani d . 1 . .
H H13 0.2163 0.7455 0.1090 0.019 Uiso calc R 1 . .
C C14 0.24823(9) 0.6383(3) -0.04718(16) 0.0170(7) Uani d . 1 . .
H H14 0.2470 0.5637 -0.0787 0.020 Uiso calc R 1 . .
C C21 0.18550(8) 0.1398(3) -0.10984(14) 0.0109(6) Uani d . 1 . .
C C22 0.18782(8) 0.0700(3) -0.18305(14) 0.0104(6) Uani d . 1 . .
C C23 0.15580(9) 0.0757(3) -0.23465(15) 0.0149(6) Uani d . 1 . .
H H23 0.1332 0.1268 -0.2249 0.018 Uiso calc R 1 . .
C C24 0.15751(9) -0.0054(3) 0.19953(15) 0.0141(6) Uani d . 1 . .
H H24 0.1358 -0.0074 0.1657 0.017 Uiso calc R 1 . .
C C25 0.19191(8) 0.0685(3) 0.18423(14) 0.0103(6) Uani d . 1 . .
C C26 0.22398(9) 0.0710(3) 0.23486(15) 0.0154(6) Uani d . 1 . .
H H26 0.2470 0.1194 0.2244 0.018 Uiso calc R 1 . .
C C27 0.22227(9) -0.0024(3) -0.19895(15) 0.0161(7) Uani d . 1 . .
H H27 0.2441 -0.0046 -0.1652 0.019 Uiso calc R 1 . .
C C28 0.19407(8) 0.1467(3) 0.11358(14) 0.0098(6) Uani d . 1 . .
N N31 0.09417(8) 0.8375(3) 0.03085(14) 0.0216(6) Uani d . 1 A 1
O O31 0.08693(7) 0.6888(2) 0.12542(12) 0.0285(6) Uani d . 1 A 1
C C31 0.10660(11) 0.7382(4) 0.07522(17) 0.0262(8) Uani d . 1 A 1
H H31 0.1320 0.7024 0.0685 0.031 Uiso calc R 1 A 1
C C32B 0.0503(10) 0.894(3) 0.0386(14) 0.029(6) Uani d P 0.443(19) A 1
H H32C 0.0328 0.8699 -0.0034 0.035 Uiso calc PR 0.443(19) A 1
H H32D 0.0386 0.8622 0.0834 0.035 Uiso calc PR 0.443(19) A 1
C C32A 0.0568(7) 0.896(2) 0.0345(8) 0.018(4) Uani d P 0.557(19) A 1
H H32A 0.0386 0.8260 0.0503 0.022 Uiso calc PR 0.557(19) A 1
H H32B 0.0480 0.9211 -0.0152 0.022 Uiso calc PR 0.557(19) A 1
C C33A 0.0501(3) 1.0243(8) 0.0841(7) 0.035(3) Uani d P 0.557(19) A 1
H H33A 0.0223 1.0500 0.0806 0.052 Uiso calc PR 0.557(19) A 1
H H33B 0.0662 1.0985 0.0678 0.052 Uiso calc PR 0.557(19) A 1
H H33C 0.0577 1.0027 0.1343 0.052 Uiso calc PR 0.557(19) A 1
C C33B 0.0587(3) 1.0445(10) 0.0413(9) 0.033(3) Uani d P 0.443(19) A 1
H H33D 0.0810 1.0619 0.0751 0.050 Uiso calc PR 0.443(19) A 1
H H33E 0.0354 1.0917 0.0574 0.050 Uiso calc PR 0.443(19) A 1
H H33F 0.0649 1.0759 -0.0068 0.050 Uiso calc PR 0.443(19) A 1
C C34 0.12003(11) 0.8880(4) -0.02687(18) 0.0343(9) Uani d . 1 A 1
H H34A 0.1470 0.8529 -0.0180 0.041 Uiso calc R 1 A 1
H H34B 0.1213 0.9867 -0.0245 0.041 Uiso calc R 1 A 1
C C35 0.10462(12) 0.8455(4) -0.10278(18) 0.0367(10) Uani d . 1 A 1
H H35A 0.1028 0.7479 -0.1051 0.055 Uiso calc R 1 A 1
H H35B 0.1227 0.8772 -0.1386 0.055 Uiso calc R 1 A 1
H H35C 0.0785 0.8844 -0.1129 0.055 Uiso calc R 1 A 1
N N51 0.12396(8) 0.4687(3) 0.19293(12) 0.0200(6) Uani d . 1 B 3
H H51A 0.1093 0.5332 0.1691 0.024 Uiso calc R 1 B 3
H H51B 0.1428 0.4405 0.1624 0.024 Uiso calc R 1 B 3
C C52 0.14478(10) 0.5328(4) 0.25883(17) 0.0242(8) Uani d . 1 B 3
H H52A 0.1248 0.5609 0.2929 0.029 Uiso calc R 1 B 3
H H52B 0.1588 0.6139 0.2434 0.029 Uiso calc R 1 B 3
C C53 0.17431(11) 0.4396(4) 0.29809(19) 0.0384(10) Uani d . 1 B 3
H H53B 0.1602 0.3653 0.3196 0.058 Uiso calc R 1 B 3
H H53A 0.1889 0.4893 0.3361 0.058 Uiso calc R 1 B 3
H H53C 0.1927 0.4045 0.2637 0.058 Uiso calc R 1 B 3
C C54 0.09721(10) 0.3514(4) 0.20744(16) 0.0255(8) Uani d . 1 B 3
H H54B 0.1116 0.2861 0.2388 0.031 Uiso calc R 1 B 3
H H54A 0.0898 0.3063 0.1614 0.031 Uiso calc R 1 B 3
C C55 0.05949(11) 0.3969(4) 0.24429(19) 0.0386(10) Uani d . 1 B 3
H H55C 0.0668 0.4405 0.2902 0.058 Uiso calc R 1 B 3
H H55A 0.0430 0.3190 0.2532 0.058 Uiso calc R 1 B 3
H H55B 0.0449 0.4599 0.2128 0.058 Uiso calc R 1 B 3
O O71 -0.00371(19) 1.1203(6) 0.1950(4) 0.0658(19) Uani d P 0.50 . 5
N N71 0.0039(2) 0.9007(5) 0.2317(3) 0.0201(14) Uani d P 0.50 C 5
C C71 0.0165(3) 1.0248(9) 0.2189(5) 0.045(2) Uani d P 0.50 C 5
H H71 0.0437 1.0418 0.2290 0.054 Uiso calc PR 0.50 C 5
C C72 -0.0388(2) 0.8668(8) 0.2174(4) 0.0252(16) Uani d P 0.50 C 5
H H72A -0.0548 0.9484 0.2227 0.030 Uiso calc PR 0.50 C 5
H H72B -0.0469 0.8014 0.2538 0.030 Uiso calc PR 0.50 C 5
C C75 0.0296(3) 0.7558(11) 0.3346(4) 0.044(2) Uani d P 0.50 C 5
H H75A 0.0312 0.8375 0.3636 0.065 Uiso calc PR 0.50 C 5
H H75B 0.0515 0.6965 0.3489 0.065 Uiso calc PR 0.50 C 5
H H75C 0.0046 0.7106 0.3425 0.065 Uiso calc PR 0.50 C 5
C C74 0.0318(2) 0.7918(9) 0.2541(4) 0.0334(19) Uani d P 0.50 C 5
H H74A 0.0590 0.8204 0.2446 0.040 Uiso calc PR 0.50 C 5
H H74B 0.0259 0.7114 0.2247 0.040 Uiso calc PR 0.50 C 5
C C73 -0.0470(3) 0.8077(10) 0.1411(4) 0.035(2) Uani d P 0.50 C 5
H H73A -0.0386 0.8715 0.1048 0.052 Uiso calc PR 0.50 C 5
H H73B -0.0752 0.7901 0.1337 0.052 Uiso calc PR 0.50 C 5
H H73C -0.0324 0.7241 0.1365 0.052 Uiso calc PR 0.50 C 5

loop_
_atom_site_aniso_label
_atom_site_aniso_U_11
_atom_site_aniso_U_22
_atom_site_aniso_U_33
_atom_site_aniso_U_12
_atom_site_aniso_U_13
_atom_site_aniso_U_23
Zn1 0.00551(17) 0.00938(18) 0.00759(15) 0.00084(14) 0.00078(11) -0.00028(13)
Zn2 0.0062(2) 0.0086(2) 0.0062(2) -0.00050(19) 0.00048(16) 0.00001(17)
O1 0.0087(11) 0.0214(12) 0.0161(10) 0.0066(9) 0.0017(8) 0.0031(9)
O2 0.0121(12) 0.0248(13) 0.0245(11) 0.0014(10) 0.0079(9) 0.0073(10)
O11 0.0064(10) 0.0079(11) 0.0134(9) -0.0008(8) 0.0001(7) -0.0007(8)
O12 0.0182(12) 0.0180(12) 0.0151(10) -0.0040(9) 0.0069(8) -0.0028(9)
O21 0.0102(11) 0.0160(11) 0.0121(9) 0.0020(9) 0.0003(8) -0.0019(8)
O22 0.0088(10) 0.0123(11) 0.0117(9) -0.0009(8) -0.0031(8) -0.0020(8)
O28 0.0118(11) 0.0174(12) 0.0123(9) 0.0021(9) -0.0002(8) 0.0076(8)
O29 0.0086(10) 0.0146(11) 0.0083(8) 0.0001(8) 0.0015(7) 0.0012(8)
C1 0.0094(15) 0.0101(15) 0.0146(13) 0.0027(12) -0.0017(11) -0.0053(11)
C2 0.0093(15) 0.0138(16) 0.0098(13) 0.0021(12) 0.0004(10) -0.0039(11)
C3 0.0139(16) 0.0150(16) 0.0130(13) -0.0016(13) 0.0041(11) 0.0012(12)
C4 0.0123(16) 0.0124(16) 0.0162(14) 0.0051(13) 0.0000(11) 0.0022(12)
C11 0.0099(15) 0.0097(15) 0.0133(13) 0.0022(12) -0.0030(11) 0.0002(11)
C12 0.0111(16) 0.0125(16) 0.0194(14) 0.0057(13) 0.0000(11) 0.0013(12)
C13 0.0164(17) 0.0151(16) 0.0170(14) -0.0011(14) 0.0015(12) 0.0000(13)
C14 0.0192(17) 0.0120(16) 0.0198(14) 0.0008(13) 0.0009(12) -0.0043(13)
C21 0.0139(16) 0.0075(14) 0.0116(13) -0.0062(12) 0.0025(11) -0.0002(11)
C22 0.0116(15) 0.0090(15) 0.0109(12) -0.0017(12) 0.0020(11) -0.0001(11)
C23 0.0131(16) 0.0158(16) 0.0160(14) 0.0015(13) 0.0018(12) -0.0050(12)
C24 0.0110(16) 0.0172(17) 0.0139(13) 0.0003(13) -0.0025(11) 0.0029(12)
C25 0.0116(15) 0.0093(15) 0.0103(12) 0.0024(12) 0.0025(11) -0.0003(11)
C26 0.0084(15) 0.0215(18) 0.0160(14) -0.0034(13) -0.0013(11) 0.0063(13)
C27 0.0103(16) 0.0230(18) 0.0144(13) 0.0023(13) -0.0046(11) -0.0035(13)
C28 0.0128(16) 0.0069(14) 0.0097(12) 0.0008(12) 0.0006(11) -0.0016(11)
N31 0.0236(16) 0.0201(16) 0.0210(13) -0.0065(12) -0.0005(11) 0.0055(11)
O31 0.0364(15) 0.0265(14) 0.0226(12) -0.0010(12) 0.0025(10) 0.0093(10)
C31 0.024(2) 0.027(2) 0.0265(17) -0.0043(16) -0.0054(14) -0.0008(15)
C32B 0.015(9) 0.026(9) 0.049(10) -0.010(6) 0.019(6) -0.002(7)
C32A 0.017(8) 0.022(7) 0.015(5) 0.001(5) -0.002(5) 0.010(4)
C33A 0.031(4) 0.024(4) 0.049(6) 0.009(3) -0.003(4) 0.004(4)
C33B 0.028(6) 0.023(5) 0.048(8) 0.009(4) -0.016(5) -0.008(5)
C34 0.037(2) 0.033(2) 0.033(2) -0.0163(18) 0.0028(16) 0.0118(16)
C35 0.056(3) 0.029(2) 0.0263(18) -0.015(2) 0.0138(17) 0.0013(16)
N51 0.0219(16) 0.0248(16) 0.0137(12) -0.0014(12) 0.0058(11) 0.0020(11)
C52 0.0215(19) 0.029(2) 0.0224(16) -0.0069(15) 0.0033(13) -0.0044(14)
C53 0.027(2) 0.052(3) 0.035(2) -0.0056(19) -0.0077(16) 0.0056(19)
C54 0.032(2) 0.029(2) 0.0163(15) -0.0123(16) 0.0011(13) 0.0046(14)
C55 0.031(2) 0.056(3) 0.0294(19) -0.018(2) 0.0122(16) -0.0043(18)
O71 0.054(4) 0.027(4) 0.115(6) -0.001(3) -0.003(4) -0.002(4)
N71 0.010(3) 0.021(3) 0.028(4) 0.003(3) -0.003(3) -0.004(2)
C71 0.034(5) 0.033(5) 0.068(6) -0.007(4) -0.010(4) -0.005(4)
C72 0.026(4) 0.025(4) 0.024(4) -0.004(3) 0.001(3) 0.004(3)
C75 0.040(6) 0.060(7) 0.031(5) 0.021(5) 0.000(4) 0.005(4)
C74 0.031(5) 0.044(5) 0.026(4) 0.016(4) 0.006(3) 0.008(4)
C73 0.024(5) 0.045(6) 0.036(5) -0.005(4) -0.004(3) -0.012(4)

loop_
_atom_type_symbol
_atom_type_description
_atom_type_scat_dispersion_real
_atom_type_scat_dispersion_imag
_atom_type_scat_source
C C 0.0033 0.0016 'International Tables Vol C Tables 4.2.6.8 and 6.1.1.4'
H H 0.0000 0.0000 'International Tables Vol C Tables 4.2.6.8 and 6.1.1.4'
O O 0.0106 0.0060 'International Tables Vol C Tables 4.2.6.8 and 6.1.1.4'
Zn Zn 0.2839 1.4301 'International Tables Vol C Tables 4.2.6.8 and 6.1.1.4'
N N 0.0061 0.0033 'International Tables Vol C Tables 4.2.6.8 and 6.1.1.4'

loop_
_geom_angle_atom_site_label_1
_geom_angle_atom_site_label_2
_geom_angle_atom_site_label_3
_geom_angle_site_symmetry_1
_geom_angle_site_symmetry_3
_geom_angle
O1 Zn1 O21 . . 114.11(8)
O1 Zn1 O28 . . 94.52(8)
O21 Zn1 O28 . . 111.92(8)
O1 Zn1 O11 . . 128.43(9)
O21 Zn1 O11 . . 99.70(8)
O28 Zn1 O11 . . 108.03(8)
O29 Zn2 O29 7 . 180.00(15)
O29 Zn2 O22 7 . 93.82(7)
O29 Zn2 O22 . . 86.18(7)
O29 Zn2 O22 7 7 86.18(7)
O29 Zn2 O22 . 7 93.82(7)
O22 Zn2 O22 . 7 180.00(15)
O29 Zn2 O11 7 7 90.68(7)
O29 Zn2 O11 . 7 89.32(7)
O22 Zn2 O11 . 7 90.21(7)
O22 Zn2 O11 7 7 89.79(7)
O29 Zn2 O11 7 . 89.32(7)
O29 Zn2 O11 . . 90.68(7)
O22 Zn2 O11 . . 89.79(7)
O22 Zn2 O11 7 . 90.21(7)
O11 Zn2 O11 7 . 180.00(7)
C1 O1 Zn1 . . 112.91(17)
C11 O11 Zn1 . . 112.48(17)
C11 O11 Zn2 . . 121.15(16)
Zn1 O11 Zn2 . . 100.79(8)
C11 O12 H51B . . 153.7
C21 O21 Zn1 . . 114.68(17)
C21 O22 Zn2 7 . 135.17(19)
C28 O28 Zn1 . . 125.16(18)
C28 O29 Zn2 . . 132.83(17)
O2 C1 O1 . . 123.8(3)
O2 C1 C2 . . 120.9(3)
O1 C1 C2 . . 115.2(2)
C3 C2 C4 . . 119.1(3)
C3 C2 C1 . . 120.4(2)
C4 C2 C1 . . 120.5(3)
C4 C3 C2 5_565 . 120.5(3)
C4 C3 H3 5_565 . 119.7
C2 C3 H3 . . 119.7
C3 C4 C2 5_565 . 120.4(3)
C3 C4 H4 5_565 . 119.8
C2 C4 H4 . . 119.8
O12 C11 O11 . . 123.3(3)
O12 C11 C12 . . 119.9(3)
O11 C11 C12 . . 116.7(2)
C14 C12 C13 . . 119.9(3)
C14 C12 C11 . . 120.9(3)
C13 C12 C11 . . 119.2(2)
C14 C13 C12 7_565 . 119.9(3)
C14 C13 H13 7_565 . 120.1
C12 C13 H13 . . 120.1
C13 C14 C12 7_565 . 120.3(3)
C13 C14 H14 7_565 . 119.9
C12 C14 H14 . . 119.9
O22 C21 O21 7 . 125.1(2)
O22 C21 C22 7 . 118.0(3)
O21 C21 C22 . . 116.9(2)
C27 C22 C23 . . 119.7(2)
C27 C22 C21 . . 119.5(2)
C23 C22 C21 . . 120.8(2)
C24 C23 C22 6 . 120.3(3)
C24 C23 H23 6 . 119.9
C22 C23 H23 . . 119.9
C23 C24 C25 6_556 . 119.8(3)
C23 C24 H24 6_556 . 120.1
C25 C24 H24 . . 120.1
C26 C25 C24 . . 119.7(3)
C26 C25 C28 . . 119.8(2)
C24 C25 C28 . . 120.5(3)
C25 C26 C27 . 6_556 120.8(3)
C25 C26 H26 . . 119.6
C27 C26 H26 6_556 . 119.6
C26 C27 C22 6 . 119.7(3)
C26 C27 H27 6 . 120.1
C22 C27 H27 . . 120.1
O29 C28 O28 . . 126.9(2)
O29 C28 C25 . . 116.5(2)
O28 C28 C25 . . 116.6(2)
C31 N31 C32A . . 122.6(8)
C31 N31 C34 . . 120.4(3)
C32A N31 C34 . . 116.9(8)
C31 N31 C32B . . 118.2(10)
C32A N31 C32B . . 4.7(19)
C34 N31 C32B . . 121.3(10)
C31 O31 H51A . . 114.8
O31 C31 N31 . . 125.1(3)
O31 C31 H31 . . 117.5
N31 C31 H31 . . 117.5
C33B C32B N31 . . 100(2)
C33B C32B H32C . . 111.7
N31 C32B H32C . . 111.7
C33B C32B H32D . . 111.7
N31 C32B H32D . . 111.7
H32C C32B H32D . . 109.5
N31 C32A C33A . . 121.0(15)
N31 C32A H32A . . 107.1
C33A C32A H32A . . 107.1
N31 C32A H32B . . 107.1
C33A C32A H32B . . 107.1
H32A C32A H32B . . 106.8
N31 C34 C35 . . 111.9(3)
N31 C34 H34A . . 109.2
C35 C34 H34A . . 109.2
N31 C34 H34B . . 109.2
C35 C34 H34B . . 109.2
H34A C34 H34B . . 107.9
C54 N51 C52 . . 116.3(2)
C54 N51 H51A . . 108.2
C52 N51 H51A . . 108.2
C54 N51 H51B . . 108.2
C52 N51 H51B . . 108.2
H51A N51 H51B . . 107.4
N51 C52 C53 . . 113.3(3)
N51 C52 H52A . . 108.9
C53 C52 H52A . . 108.9
N51 C52 H52B . . 108.9
C53 C52 H52B . . 108.9
H52A C52 H52B . . 107.7
N51 C54 C55 . . 111.5(3)
N51 C54 H54B . . 109.3
C55 C54 H54B . . 109.3
N51 C54 H54A . . 109.3
C55 C54 H54A . . 109.3
H54B C54 H54A . . 108.0
C71 O71 C71 . 2 57.8(7)
C71 N71 C74 . . 121.4(7)
C71 N71 C72 . . 119.6(7)
C74 N71 C72 . . 118.8(6)
O71 C71 N71 . . 126.7(8)
O71 C71 H71 . . 116.7
N71 C71 H71 . . 116.7
N71 C72 C73 . . 112.4(6)
N71 C72 H72A . . 109.1
C73 C72 H72A . . 109.1
N71 C72 H72B . . 109.1
C73 C72 H72B . . 109.1
H72A C72 H72B . . 107.8
N71 C74 C75 . . 112.5(6)
N71 C74 H74A . . 109.1
C75 C74 H74A . . 109.1
N71 C74 H74B . . 109.1
C75 C74 H74B . . 109.1
H74A C74 H74B . . 107.8

loop_
_geom_bond_atom_site_label_1
_geom_bond_atom_site_label_2
_geom_bond_site_symmetry_2
_geom_bond_distance
Zn1 O1 . 1.9276(19)
Zn1 O21 . 1.9655(18)
Zn1 O28 . 1.9792(18)
Zn1 O11 . 1.9866(18)
Zn2 O29 7 2.0245(17)
Zn2 O29 . 2.0245(17)
Zn2 O22 . 2.0526(18)
Zn2 O22 7 2.0526(18)
Zn2 O11 7 2.2335(19)
Zn2 O11 . 2.2335(19)
O1 C1 . 1.291(3)
O2 C1 . 1.232(3)
O11 C11 . 1.299(3)
O12 C11 . 1.238(3)
O12 H51B . 2.0329
O21 C21 . 1.275(3)
O22 C21 7 1.248(3)
O28 C28 . 1.264(3)
O29 C28 . 1.253(3)
C1 C2 . 1.508(4)
C2 C3 . 1.386(4)
C2 C4 . 1.392(4)
C3 C4 5_565 1.387(4)
C3 H3 . 0.9300
C4 C3 5_565 1.387(4)
C4 H4 . 0.9300
C11 C12 . 1.492(4)
C12 C14 . 1.392(4)
C12 C13 . 1.399(4)
C13 C14 7_565 1.388(4)
C13 H13 . 0.9300
C14 C13 7_565 1.388(4)
C14 H14 . 0.9300
C21 O22 7 1.248(3)
C21 C22 . 1.503(4)
C22 C27 . 1.392(4)
C22 C23 . 1.391(4)
C23 C24 6 1.385(4)
C23 H23 . 0.9300
C24 C23 6_556 1.385(4)
C24 C25 . 1.395(4)
C24 H24 . 0.9300
C25 C26 . 1.380(4)
C25 C28 . 1.502(4)
C26 C27 6_556 1.383(4)
C26 H26 . 0.9300
C27 C26 6 1.383(4)
C27 H27 . 0.9300
N31 C31 . 1.320(4)
N31 C32A . 1.38(2)
N31 C34 . 1.474(4)
N31 C32B . 1.58(3)
O31 C31 . 1.246(4)
O31 H51A . 1.8611
C31 H31 . 0.9300
C32B C33B . 1.50(4)
C32B H32C . 0.9700
C32B H32D . 0.9700
C32A C33A . 1.57(3)
C32A H32A . 0.9700
C32A H32B . 0.9700
C33A H33A . 0.9600
C33A H33B . 0.9600
C33A H33C . 0.9600
C33B H33D . 0.9600
C33B H33E . 0.9600
C33B H33F . 0.9600
C34 C35 . 1.511(5)
C34 H34A . 0.9700
C34 H34B . 0.9700
C35 H35A . 0.9600
C35 H35B . 0.9600
C35 H35C . 0.9600
N51 C54 . 1.487(4)
N51 C52 . 1.497(4)
N51 H51A . 0.9000
N51 H51B . 0.9000
C52 C53 . 1.501(5)
C52 H52A . 0.9700
C52 H52B . 0.9700
C53 H53B . 0.9600
C53 H53A . 0.9600
C53 H53C . 0.9600
C54 C55 . 1.518(5)
C54 H54B . 0.9700
C54 H54A . 0.9700
C55 H55C . 0.9600
C55 H55A . 0.9600
C55 H55B . 0.9600
O71 C71 . 1.223(9)
O71 C71 2 1.891(10)
O71 H33A . 2.3915
N71 C71 . 1.312(9)
N71 C74 . 1.463(10)
N71 C72 . 1.471(10)
C71 H71 . 0.9300
C72 C73 . 1.519(10)
C72 H72A . 0.9700
C72 H72B . 0.9700
C75 C74 . 1.513(10)
C75 H75A . 0.9600
C75 H75B . 0.9600
C75 H75C . 0.9600
C74 H74A . 0.9700
C74 H74B . 0.9700
C73 H73A . 0.9600
C73 H73B . 0.9600
C73 H73C . 0.9600

loop_
_geom_torsion_atom_site_label_1
_geom_torsion_atom_site_label_2
_geom_torsion_atom_site_label_3
_geom_torsion_atom_site_label_4
_geom_torsion_site_symmetry_1
_geom_torsion_site_symmetry_4
_geom_torsion
O21 Zn1 O1 C1 . . -61.0(2)
O28 Zn1 O1 C1 . . -177.41(19)
O11 Zn1 O1 C1 . . 65.3(2)
O1 Zn1 O11 C11 . . 27.9(2)
O21 Zn1 O11 C11 . . 159.59(17)
O28 Zn1 O11 C11 . . -83.42(18)
O1 Zn1 O11 Zn2 . . 158.37(8)
O21 Zn1 O11 Zn2 . . -69.97(8)
O28 Zn1 O11 Zn2 . . 47.03(9)
O29 Zn2 O11 C11 7 . -111.4(2)
O29 Zn2 O11 C11 . . 68.6(2)
O22 Zn2 O11 C11 . . -17.6(2)
O22 Zn2 O11 C11 7 . 162.4(2)
O29 Zn2 O11 Zn1 7 . 123.84(8)
O29 Zn2 O11 Zn1 . . -56.16(8)
O22 Zn2 O11 Zn1 . . -142.33(8)
O22 Zn2 O11 Zn1 7 . 37.67(8)
O1 Zn1 O21 C21 . . -161.42(18)
O28 Zn1 O21 C21 . . -55.6(2)
O11 Zn1 O21 C21 . . 58.5(2)
O29 Zn2 O22 C21 7 7 -113.9(2)
O29 Zn2 O22 C21 . 7 66.1(2)
O11 Zn2 O22 C21 7 7 -23.2(2)
O11 Zn2 O22 C21 . 7 156.8(2)
O1 Zn1 O28 C28 . . -143.7(2)
O21 Zn1 O28 C28 . . 98.0(2)
O11 Zn1 O28 C28 . . -10.8(2)
O22 Zn2 O29 C28 . . 143.5(3)
O22 Zn2 O29 C28 7 . -36.5(3)
O11 Zn2 O29 C28 7 . -126.2(3)
O11 Zn2 O29 C28 . . 53.8(3)
Zn1 O1 C1 O2 . . -8.5(4)
Zn1 O1 C1 C2 . . 169.81(18)
O2 C1 C2 C3 . . -6.3(4)
O1 C1 C2 C3 . . 175.4(2)
O2 C1 C2 C4 . . 173.7(3)
O1 C1 C2 C4 . . -4.7(4)
C4 C2 C3 C4 . 5_565 -0.9(5)
C1 C2 C3 C4 . 5_565 179.1(3)
C3 C2 C4 C3 . 5_565 0.9(5)
C1 C2 C4 C3 . 5_565 -179.1(3)
H51B O12 C11 O11 . . -3.4
H51B O12 C11 C12 . . 173.0
Zn1 O11 C11 O12 . . 22.6(3)
Zn2 O11 C11 O12 . . -96.5(3)
Zn1 O11 C11 C12 . . -153.90(19)
Zn2 O11 C11 C12 . . 87.0(3)
O12 C11 C12 C14 . . -174.8(3)
O11 C11 C12 C14 . . 1.9(4)
O12 C11 C12 C13 . . 3.5(4)
O11 C11 C12 C13 . . -179.8(3)
C14 C12 C13 C14 . 7_565 -0.2(5)
C11 C12 C13 C14 . 7_565 -178.6(3)
C13 C12 C14 C13 . 7_565 0.2(5)
C11 C12 C14 C13 . 7_565 178.5(3)
Zn1 O21 C21 O22 . 7 1.9(4)
Zn1 O21 C21 C22 . . -179.10(18)
O22 C21 C22 C27 7 . -4.3(4)
O21 C21 C22 C27 . . 176.6(3)
O22 C21 C22 C23 7 . 175.0(3)
O21 C21 C22 C23 . . -4.1(4)
C27 C22 C23 C24 . 6 2.5(4)
C21 C22 C23 C24 . 6 -176.8(3)
C23 C24 C25 C26 6_556 . -0.1(4)
C23 C24 C25 C28 6_556 . -179.2(3)
C24 C25 C26 C27 . 6_556 -0.7(4)
C28 C25 C26 C27 . 6_556 178.4(3)
C23 C22 C27 C26 . 6 -1.7(4)
C21 C22 C27 C26 . 6 177.6(3)
Zn2 O29 C28 O28 . . -16.5(4)
Zn2 O29 C28 C25 . . 164.21(17)
Zn1 O28 C28 O29 . . -12.7(4)
Zn1 O28 C28 C25 . . 166.58(17)
C26 C25 C28 O29 . . 17.2(4)
C24 C25 C28 O29 . . -163.6(3)
C26 C25 C28 O28 . . -162.2(3)
C24 C25 C28 O28 . . 17.0(4)
H51A O31 C31 N31 . . 171.2
C32A N31 C31 O31 . . -1.5(12)
C34 N31 C31 O31 . . -179.9(3)
C32B N31 C31 O31 . . -3.2(14)
C31 N31 C32B C33B . . 130.9(12)
C34 N31 C32B C33B . . -52.4(19)
C31 N31 C32A C33A . . 90.7(17)
C34 N31 C32A C33A . . -90.8(13)
C31 N31 C34 C35 . . 108.3(4)
C32A N31 C34 C35 . . -70.2(11)
C32B N31 C34 C35 . . -68.3(15)
C54 N51 C52 C53 . . 65.1(4)
C52 N51 C54 C55 . . 70.7(4)
C71 O71 C71 N71 2 . 56.5(8)
H33A O71 C71 N71 . . -96.8
C74 N71 C71 O71 . . 174.4(8)
C72 N71 C71 O71 . . -0.4(12)
C71 N71 C72 C73 . . 93.5(8)
C74 N71 C72 C73 . . -81.5(7)
C71 N71 C74 C75 . . 106.2(9)
C72 N71 C74 C75 . . -78.9(8)
